data_1543711
loop_
_publ_author_name
'McGuirk, C. Michael'
'Mendez-Arroyo, Jose'
'd'Aquino, Andrea I.'
'Stern, Charlotte L.'
'Liu, Yuan'
'Mirkin, Chad A.'

_publ_section_title
;
 A concerted two-prong approach to the in situ allosteric regulation of
 bifunctional catalysis
;
_journal_issue 11
_journal_name_full 'Chem. Sci.'
_journal_page_first 6674
_journal_paper_doi 10.1039/C6SC01454B
_journal_volume 7
_journal_year 2016
_chemical_formula_moiety 'C16 H18 O3 P S2, Na, 1.5(H2 O)'
_chemical_formula_sum 'C16 H21 Na O4.5 P S2'
_chemical_formula_weight 403.41
_chemical_name_systematic
;
 ?
;
_space_group_crystal_system monoclinic
_space_group_IT_number 14
_space_group_name_Hall '-P 2ybc'
_space_group_name_H-M_alt 'P 1 21/c 1'
_symmetry_space_group_name_Hall '-P 2ybc'
_symmetry_space_group_name_H-M 'P 1 21/c 1'
_atom_sites_solution_hydrogens mixed
_audit_creation_date 2016-02-12
_audit_creation_method
;
Olex2 1.2
(compiled 2015.09.30 svn.r3233 for OlexSys, GUI svn.r5103)
;
_audit_update_record
;
2016-03-21 deposited with the CCDC.
2016-07-12 downloaded from the CCDC.
;
_cell_angle_alpha 90
_cell_angle_beta 104.918(2)
_cell_angle_gamma 90
_cell_formula_units_Z 8
_cell_length_a 29.3940(10)
_cell_length_b 5.6190(2)
_cell_length_c 25.1528(10)
_cell_measurement_reflns_used 9983
_cell_measurement_temperature 100(2)
_cell_measurement_theta_max 65.103
_cell_measurement_theta_min 3.568
_cell_volume 4014.3(3)
_computing_cell_refinement 'SAINT V8.34A (Bruker, 2013)'
_computing_data_collection 'APEX2 V2014.11-0 (Bruker, 2014)'
_computing_data_reduction 'Bruker SAINT'
_computing_molecular_graphics 'Olex2 (Dolomanov et al., 2009)'
_computing_publication_material 'Olex2 (Dolomanov et al., 2009)'
_computing_structure_refinement 'ShelXL (Sheldrick, 2015)'
_computing_structure_solution 'ShelXT (Sheldrick, 2015)'
_diffrn_ambient_temperature 100.02
_diffrn_detector_area_resol_mean 8
_diffrn_measured_fraction_theta_full 0.939
_diffrn_measured_fraction_theta_max 0.992
_diffrn_measurement_device_type 'Bruker Kappa APEX CCD area detector'
_diffrn_measurement_method '\w and \f scans'
_diffrn_radiation_monochromator 'Quazar optics'
_diffrn_radiation_type CuK\a
_diffrn_radiation_wavelength 1.54178
_diffrn_reflns_av_R_equivalents 0.0405
_diffrn_reflns_av_unetI/netI 0.0387
_diffrn_reflns_Laue_measured_fraction_full 0.939
_diffrn_reflns_Laue_measured_fraction_max 0.992
_diffrn_reflns_limit_h_max 32
_diffrn_reflns_limit_h_min -34
_diffrn_reflns_limit_k_max 6
_diffrn_reflns_limit_k_min -6
_diffrn_reflns_limit_l_max 25
_diffrn_reflns_limit_l_min -29
_diffrn_reflns_number 27769
_diffrn_reflns_point_group_measured_fraction_full 0.939
_diffrn_reflns_point_group_measured_fraction_max 0.992
_diffrn_reflns_theta_full 67.679
_diffrn_reflns_theta_max 65.207
_diffrn_reflns_theta_min 1.555
_diffrn_source microsource
_exptl_absorpt_coefficient_mu 3.543
_exptl_absorpt_correction_T_max 0.7526
_exptl_absorpt_correction_T_min 0.5838
_exptl_absorpt_correction_type multi-scan
_exptl_absorpt_process_details
;
SADABS-2014/5 (Bruker,2014/5) was used for absorption correction.
wR2(int) was 0.0949 before and 0.0519 after correction.
The Ratio of minimum to maximum transmission is 0.7757.
The \l/2 correction factor is 0.00150.
;
_exptl_crystal_colour colourless
_exptl_crystal_colour_primary colourless
_exptl_crystal_density_diffrn 1.335
_exptl_crystal_description needle
_exptl_crystal_F_000 1688
_exptl_crystal_recrystallization_method 'Re-crystallisation from solvent'
_exptl_crystal_size_max 0.345
_exptl_crystal_size_mid 0.109
_exptl_crystal_size_min 0.025
_refine_diff_density_max 1.746
_refine_diff_density_min -0.758
_refine_diff_density_rms 0.088
_refine_ls_extinction_method none
_refine_ls_goodness_of_fit_ref 1.080
_refine_ls_hydrogen_treatment mixed
_refine_ls_matrix_type full
_refine_ls_number_parameters 488
_refine_ls_number_reflns 6828
_refine_ls_number_restraints 59
_refine_ls_restrained_S_all 6.255
_refine_ls_R_factor_all 0.0581
_refine_ls_R_factor_gt 0.0532
_refine_ls_shift/su_max 0.001
_refine_ls_shift/su_mean 0.000
_refine_ls_structure_factor_coef Fsqd
_refine_ls_weighting_details 'w=1/[\s^2^(Fo^2^)+(0.0730P)^2^+8.0227P] where P=(Fo^2^+2Fc^2^)/3'
_refine_ls_weighting_scheme calc
_refine_ls_wR_factor_gt 0.1414
_refine_ls_wR_factor_ref 0.1449
_reflns_Friedel_coverage 0.000
_reflns_number_gt 6102
_reflns_number_total 6828
_reflns_threshold_expression 'I > 2\s(I)'
_cod_data_source_file c6sc01454b2.cif
_cod_data_source_block cx0580
_cod_depositor_comments 'Adding full bibliography for 1543711--1543714.cif.'
_cod_original_formula_sum 'C16 H21 Na O4.50 P S2'
_cod_database_code 1543711
_shelxl_version_number 2013-4
_shelx_space_group_comment
;
The symmetry employed for this shelxl refinement is uniquely defined
by the following loop, which should always be used as a source of
symmetry information in preference to the above space-group names.
They are only intended as comments.
;
_shelx_estimated_absorpt_t_max 0.917
_shelx_estimated_absorpt_t_min 0.374
_olex2_refinement_description
;
1. Fixed Uiso
 At 1.2 times of:
  All C(H) groups, All C(H,H) groups
 At 1.5 times of:
  All O(H,H) groups
2. Restrained distances
 O1S-H1SB = O1S-H1SA
 0.87 with sigma of 0.01
 O2S-H2SA \\sim O2S-H2SB
 with sigma of 0.01
 H2SA-H2SB \\sim H1SA-H1SB \\sim H3SA-H3SB
 with sigma of 0.001
 O2S-H2SA \\sim O2S-H2SB \\sim O1S-H1SA \\sim O1S-H1SB \\sim O3S-H3SA \\sim
O3S-H3SB
 with sigma of 0.01
 S2A-O2A \\sim S2A-O2B \\sim S2A-O1A \\sim S2A-O1B \\sim S2A-O3A \\sim S2A-O3B
 with sigma of 0.01
3. Rigid bond restraints
 O3B, O3A, O1B, O1A, O2B, O2A
 with sigma for 1-2 distances of 0.01 and sigma for 1-3 distances of 0.01
4. Uiso/Uaniso restraints and constraints
O3B \\sim O3A \\sim O1B \\sim O1A \\sim O2B \\sim O2A: within 2A with sigma of
0.01 and sigma for terminal atoms of 0.02
5. Others
 Sof(O1B)=Sof(O3B)=Sof(O2B)=1-FVAR(1)
 Sof(O1A)=Sof(O2A)=Sof(O3A)=FVAR(1)
6.a Free rotating group:
 H1SA(H1SB), H3SA(H3SB)
6.b Secondary CH2 refined with riding coordinates:
 C12(H12C,H12D), C14(H14C,H14D), C15(H15C,H15D), C16(H16A,H16B), C12A(H12A,
 H12B), C13A(H13A,H13B), C14A(H14A,H14B), C15A(H15A,H15B)
6.c Aromatic/amide H refined with riding coordinates:
 C00R(H00R), C2(H2), C3(H3), C5(H5), C6(H6), C8(H8), C9(H9), C10(H10),
 C11(H11), C13(H13), C2A(H2A), C3A(H3A), C4(H4), C4A(H4A), C5A(H5A), C6A(H6A),
 C8A(H8A), C9A(H9A), C10A(H10A), C11A(H11A)
;
_smtbx_masks_special_details
;
The solvent masking procedure as implemented in Olex2 was used to remove the
electronic contribution of solvent molecules from the refinement.  As the exact
solvent content is not known, only the atoms used in the refinement model are
reported in the formula here.

Total solvent accessible volume / cell = 340.4 Ang^3^ [8.5%]
Total electron count / cell = 78.5
;
_olex2_date_sample_data_collection 2015-10-12
_olex2_date_sample_submission 2015-10-09
_olex2_diffrn_ambient_temperature_device 'Oxford Cryosystems'
_olex2_exptl_crystal_mounting_method 'The crystal was mounted on a MITIGEN holder in Paratone oil'
_olex2_submission_original_sample_id cx0580
_olex2_submission_special_instructions 'No special instructions were received'

loop_
_space_group_symop_operation_xyz
'x, y, z'
'-x, y+1/2, -z+1/2'
'-x, -y, -z'
'x, -y-1/2, z-1/2'

loop_
_atom_site_label
_atom_site_type_symbol
_atom_site_fract_x
_atom_site_fract_y
_atom_site_fract_z
_atom_site_U_iso_or_equiv
_atom_site_adp_type
_atom_site_occupancy
_atom_site_site_symmetry_order
_atom_site_calc_flag
_atom_site_refinement_flags_posn
_atom_site_refinement_flags_adp
_atom_site_refinement_flags_occupancy
_atom_site_disorder_assembly
_atom_site_disorder_group
S1 S 0.27848(2) 0.41055(13) 0.31571(3) 0.02201(19) Uani 1 1 d . . . . .
S2 S 0.39645(3) 0.85221(14) 0.29415(3) 0.0255(2) Uani 1 1 d . . . . .
P1 P 0.14672(2) 0.81135(13) 0.29721(3) 0.01555(18) Uani 1 1 d . . . . .
O1 O 0.37374(10) 0.9771(6) 0.24434(13) 0.0547(8) Uani 1 1 d . . . . .
O2 O 0.42346(8) 0.6484(4) 0.28434(9) 0.0261(5) Uani 1 1 d . . . . .
O3 O 0.42485(8) 1.0107(4) 0.33744(11) 0.0357(6) Uani 1 1 d . . . . .
C00R C 0.14448(11) 0.9318(6) 0.18899(12) 0.0219(6) Uani 1 1 d . . . . .
H00R H 0.1609 1.0703 0.2051 0.026 Uiso 1 1 calc R . . . .
C1 C 0.09382(10) 0.6862(5) 0.31239(11) 0.0153(6) Uani 1 1 d . . . . .
C2 C 0.05354(10) 0.8282(5) 0.29677(11) 0.0182(6) Uani 1 1 d . . . . .
H2 H 0.0552 0.9779 0.2798 0.022 Uiso 1 1 calc R . . . .
C3 C 0.01122(10) 0.7537(6) 0.30561(12) 0.0212(6) Uani 1 1 d . . . . .
H3 H -0.0159 0.8518 0.2947 0.025 Uiso 1 1 calc R . . . .
C5 C 0.04804(11) 0.3941(5) 0.34664(12) 0.0208(6) Uani 1 1 d . . . . .
H5 H 0.0462 0.2459 0.3641 0.025 Uiso 1 1 calc R . . . .
C6 C 0.09070(10) 0.4675(5) 0.33746(11) 0.0184(6) Uani 1 1 d . . . . .
H6 H 0.1177 0.3683 0.3483 0.022 Uiso 1 1 calc R . . . .
C7 C 0.13158(9) 0.7621(5) 0.22227(11) 0.0158(6) Uani 1 1 d . . . . .
C8 C 0.10782(10) 0.5588(5) 0.19778(12) 0.0202(6) Uani 1 1 d . . . . .
H8 H 0.0994 0.4392 0.2202 0.024 Uiso 1 1 calc R . . . .
C9 C 0.00834(10) 0.5363(6) 0.33041(12) 0.0220(6) Uani 1 1 d . . . . .
H9 H -0.0208 0.4846 0.3363 0.026 Uiso 1 1 calc R . . . .
C10 C 0.10930(11) 0.7013(6) 0.10830(12) 0.0240(7) Uani 1 1 d . . . . .
H10 H 0.1014 0.6812 0.0695 0.029 Uiso 1 1 calc R . . . .
C11 C 0.13352(12) 0.9013(6) 0.13177(13) 0.0277(7) Uani 1 1 d . . . . .
H11 H 0.1428 1.0180 0.1093 0.033 Uiso 1 1 calc R . . . .
C12 C 0.19149(10) 0.5751(5) 0.31941(12) 0.0190(6) Uani 1 1 d . . . . .
H12C H 0.1986 0.5534 0.3598 0.023 Uiso 1 1 calc R . . . .
H12D H 0.1796 0.4224 0.3015 0.023 Uiso 1 1 calc R . . . .
C13 C 0.09640(10) 0.5294(6) 0.14125(12) 0.0224(6) Uani 1 1 d . . . . .
H13 H 0.0797 0.3917 0.1250 0.027 Uiso 1 1 calc R . . . .
C14 C 0.32354(10) 0.5375(6) 0.28668(13) 0.0232(6) Uani 1 1 d . . . . .
H14C H 0.3459 0.4106 0.2829 0.028 Uiso 1 1 calc R . . . .
H14D H 0.3086 0.5989 0.2494 0.028 Uiso 1 1 calc R . . . .
C15 C 0.35080(10) 0.7387(6) 0.32152(12) 0.0212(6) Uani 1 1 d . . . . .
H15C H 0.3646 0.6795 0.3593 0.025 Uiso 1 1 calc R . . . .
H15D H 0.3288 0.8692 0.3238 0.025 Uiso 1 1 calc R . . . .
C16 C 0.23594(10) 0.6510(5) 0.30281(12) 0.0204(6) Uani 1 1 d . . . . .
H16A H 0.2498 0.7932 0.3242 0.024 Uiso 1 1 calc R . . . .
H16B H 0.2277 0.6932 0.2633 0.024 Uiso 1 1 calc R . . . .
S1A S 0.30867(3) -0.08659(14) 0.44750(4) 0.0273(2) Uani 1 1 d . . . . .
S2A S 0.43300(2) 0.36481(13) 0.46107(3) 0.02290(19) Uani 1 1 d D . . . .
P1A P 0.19142(3) 0.33592(13) 0.47768(3) 0.01697(18) Uani 1 1 d . . . . .
O1A O 0.42762(11) 0.5040(6) 0.50973(11) 0.0375(10) Uani 0.842(7) 1 d D U P A 1
O2A O 0.4418(3) 0.5188(8) 0.4189(2) 0.0237(13) Uani 0.842(7) 1 d D U P A 1
O3A O 0.46601(10) 0.1750(5) 0.47845(16) 0.0325(9) Uani 0.842(7) 1 d D U P A 1
C1A C 0.13401(10) 0.1973(5) 0.47304(11) 0.0166(6) Uani 1 1 d . . . . .
C2A C 0.11989(10) -0.0220(5) 0.44820(11) 0.0180(6) Uani 1 1 d . . . . .
H2A H 0.1416 -0.1158 0.4351 0.022 Uiso 1 1 calc R . . . .
C3A C 0.07434(10) -0.1039(5) 0.44259(11) 0.0195(6) Uani 1 1 d . . . . .
H3A H 0.0649 -0.2521 0.4250 0.023 Uiso 1 1 calc R . . . .
C4 C 0.20893(11) 0.1451(6) 0.58594(13) 0.0231(6) Uani 1 1 d . . . . .
H4 H 0.1893 0.0156 0.5700 0.028 Uiso 1 1 calc R . . . .
C4A C 0.04255(10) 0.0292(6) 0.46243(12) 0.0222(6) Uani 1 1 d . . . . .
H4A H 0.0114 -0.0273 0.4585 0.027 Uiso 1 1 calc R . . . .
C5A C 0.05657(10) 0.2463(6) 0.48820(12) 0.0225(6) Uani 1 1 d . . . . .
H5A H 0.0351 0.3370 0.5025 0.027 Uiso 1 1 calc R . . . .
C6A C 0.10171(11) 0.3298(5) 0.49299(12) 0.0194(6) Uani 1 1 d . . . . .
H6A H 0.1109 0.4792 0.5101 0.023 Uiso 1 1 calc R . . . .
C7A C 0.21707(10) 0.3280(5) 0.55265(12) 0.0180(6) Uani 1 1 d . . . . .
C8A C 0.24606(11) 0.5157(6) 0.57661(13) 0.0261(7) Uani 1 1 d . . . . .
H8A H 0.2517 0.6429 0.5543 0.031 Uiso 1 1 calc R . . . .
C9A C 0.26682(12) 0.5190(6) 0.63290(14) 0.0312(8) Uani 1 1 d . . . . .
H9A H 0.2869 0.6469 0.6488 0.037 Uiso 1 1 calc R . . . .
C10A C 0.25827(12) 0.3367(7) 0.66565(13) 0.0310(8) Uani 1 1 d . . . . .
H10A H 0.2723 0.3397 0.7041 0.037 Uiso 1 1 calc R . . . .
C11A C 0.22915(12) 0.1485(6) 0.64260(13) 0.0280(7) Uani 1 1 d . . . . .
H11A H 0.2231 0.0233 0.6652 0.034 Uiso 1 1 calc R . . . .
C12A C 0.22413(10) 0.0892(5) 0.45552(12) 0.0196(6) Uani 1 1 d . . . . .
H12A H 0.2216 -0.0563 0.4768 0.023 Uiso 1 1 calc R . . . .
H12B H 0.2104 0.0548 0.4160 0.023 Uiso 1 1 calc R . . . .
C13A C 0.27549(11) 0.1593(6) 0.46494(13) 0.0242(7) Uani 1 1 d . . . . .
H13A H 0.2886 0.2036 0.5040 0.029 Uiso 1 1 calc R . . . .
H13B H 0.2781 0.2990 0.4419 0.029 Uiso 1 1 calc R . . . .
C14A C 0.36748(10) 0.0346(6) 0.47073(14) 0.0258(7) Uani 1 1 d . . . . .
H14A H 0.3723 0.0939 0.5088 0.031 Uiso 1 1 calc R . . . .
H14B H 0.3906 -0.0940 0.4713 0.031 Uiso 1 1 calc R . . . .
C15A C 0.37674(10) 0.2361(5) 0.43464(12) 0.0196(6) Uani 1 1 d . . . . .
H15A H 0.3523 0.3601 0.4318 0.023 Uiso 1 1 calc R . . . .
H15B H 0.3744 0.1744 0.3972 0.023 Uiso 1 1 calc R . . . .
Na1 Na 0.49050(5) 0.8642(3) 0.42643(6) 0.0382(4) Uani 1 1 d . . . . .
Na2 Na 0.47004(4) 0.3620(2) 0.34114(5) 0.0268(3) Uani 1 1 d . . . . .
O1S O 0.53506(10) 0.1904(6) 0.40749(14) 0.0521(8) Uani 1 1 d D . . . .
H1SA H 0.5345 0.2812 0.4381 0.078 Uiso 1 1 d D . . . .
H1SB H 0.5535 0.1391 0.3848 0.078 Uiso 1 1 d DG . . . .
O2S O 0.52239(12) 0.7063(7) 0.3552(3) 0.0964(16) Uani 1 1 d D . . . .
H2SA H 0.5235(16) 0.595(8) 0.3842(15) 0.145 Uiso 1 1 d DR . . . .
H2SB H 0.5455(12) 0.751(10) 0.3366(16) 0.145 Uiso 1 1 d DR . . . .
O3S O 0.50726(18) 0.1709(11) 0.2805(2) 0.118(2) Uani 1 1 d D . . . .
H3SA H 0.4932 0.3093 0.2622 0.177 Uiso 1 1 d D . . . .
H3SB H 0.5347 0.1720 0.2677 0.177 Uiso 1 1 d DG . . . .
O1B O 0.4518(5) 0.364(3) 0.5191(3) 0.030(4) Uani 0.158(7) 1 d D U P A 2
O3B O 0.4609(5) 0.183(3) 0.4407(10) 0.046(5) Uani 0.158(7) 1 d D U P A 2
O2B O 0.4363(15) 0.576(3) 0.4290(13) 0.021(6) Uani 0.158(7) 1 d D U P A 2

loop_
_atom_site_aniso_label
_atom_site_aniso_U_11
_atom_site_aniso_U_22
_atom_site_aniso_U_33
_atom_site_aniso_U_23
_atom_site_aniso_U_13
_atom_site_aniso_U_12
S1 0.0152(3) 0.0209(4) 0.0284(4) -0.0003(3) 0.0027(3) 0.0008(3)
S2 0.0241(4) 0.0223(4) 0.0334(4) 0.0081(3) 0.0132(3) 0.0027(3)
P1 0.0154(3) 0.0165(4) 0.0144(3) 0.0001(3) 0.0033(3) -0.0003(3)
O1 0.0501(16) 0.0578(19) 0.0564(18) 0.0374(16) 0.0140(14) 0.0120(15)
O2 0.0263(11) 0.0273(12) 0.0281(11) 0.0019(9) 0.0134(9) 0.0016(9)
O3 0.0326(12) 0.0304(13) 0.0495(15) -0.0084(11) 0.0201(11) -0.0098(11)
C00R 0.0242(15) 0.0195(15) 0.0222(15) 0.0009(12) 0.0064(12) -0.0019(12)
C1 0.0182(13) 0.0178(14) 0.0102(12) -0.0030(11) 0.0038(10) -0.0008(11)
C2 0.0207(14) 0.0184(14) 0.0145(13) -0.0010(11) 0.0026(11) 0.0017(12)
C3 0.0178(14) 0.0265(16) 0.0176(14) -0.0047(13) 0.0014(11) 0.0023(12)
C5 0.0310(16) 0.0187(15) 0.0148(13) -0.0026(12) 0.0096(12) -0.0051(13)
C6 0.0217(14) 0.0186(15) 0.0150(13) -0.0006(11) 0.0050(11) 0.0032(12)
C7 0.0125(12) 0.0189(14) 0.0158(13) 0.0012(11) 0.0033(10) 0.0040(11)
C8 0.0207(14) 0.0204(15) 0.0198(14) 0.0042(12) 0.0057(12) -0.0013(12)
C9 0.0189(14) 0.0315(17) 0.0165(14) -0.0064(13) 0.0061(11) -0.0065(13)
C10 0.0268(16) 0.0304(17) 0.0144(14) 0.0009(13) 0.0046(12) 0.0014(13)
C11 0.0365(18) 0.0270(17) 0.0209(15) 0.0043(13) 0.0101(13) -0.0048(14)
C12 0.0161(14) 0.0228(15) 0.0166(13) 0.0007(12) 0.0016(11) 0.0013(12)
C13 0.0219(15) 0.0236(16) 0.0210(15) -0.0036(13) 0.0044(12) -0.0032(12)
C14 0.0166(14) 0.0271(16) 0.0256(15) -0.0027(13) 0.0050(12) 0.0014(12)
C15 0.0165(14) 0.0227(15) 0.0249(15) 0.0019(13) 0.0061(12) 0.0003(12)
C16 0.0136(13) 0.0221(15) 0.0236(15) 0.0026(12) 0.0015(11) 0.0018(12)
S1A 0.0203(4) 0.0203(4) 0.0447(5) -0.0035(3) 0.0147(3) -0.0036(3)
S2A 0.0159(4) 0.0216(4) 0.0262(4) 0.0067(3) -0.0036(3) -0.0047(3)
P1A 0.0195(4) 0.0164(4) 0.0151(4) 0.0008(3) 0.0046(3) -0.0010(3)
O1A 0.0374(19) 0.045(2) 0.0280(15) -0.0125(14) 0.0038(13) -0.0158(17)
O2A 0.019(2) 0.022(2) 0.027(3) 0.007(2) 0.0001(17) -0.004(2)
O3A 0.0181(14) 0.0320(16) 0.042(2) 0.0171(15) -0.0023(14) 0.0016(11)
C1A 0.0197(14) 0.0190(14) 0.0110(12) 0.0030(11) 0.0036(11) 0.0008(11)
C2A 0.0214(14) 0.0185(14) 0.0145(13) 0.0011(11) 0.0057(11) 0.0027(12)
C3A 0.0246(15) 0.0187(15) 0.0141(13) 0.0009(11) 0.0032(11) -0.0021(12)
C4 0.0253(15) 0.0213(15) 0.0225(15) 0.0005(12) 0.0056(12) 0.0026(12)
C4A 0.0192(14) 0.0285(16) 0.0196(14) 0.0023(13) 0.0063(12) -0.0028(13)
C5A 0.0242(15) 0.0268(16) 0.0186(14) 0.0017(13) 0.0092(12) 0.0043(13)
C6A 0.0252(15) 0.0173(14) 0.0161(13) 0.0004(12) 0.0058(11) 0.0019(12)
C7A 0.0186(14) 0.0204(15) 0.0154(13) -0.0020(12) 0.0052(11) 0.0036(12)
C8A 0.0301(16) 0.0214(16) 0.0257(16) -0.0015(13) 0.0052(13) -0.0018(13)
C9A 0.0318(17) 0.0297(18) 0.0280(17) -0.0096(14) 0.0006(14) -0.0009(15)
C10A 0.0323(17) 0.039(2) 0.0184(15) -0.0020(14) 0.0008(13) 0.0111(15)
C11A 0.0315(17) 0.0318(18) 0.0213(15) 0.0068(14) 0.0080(13) 0.0087(14)
C12A 0.0176(14) 0.0226(15) 0.0197(14) -0.0018(12) 0.0071(11) -0.0014(12)
C13A 0.0208(15) 0.0261(16) 0.0270(16) -0.0038(13) 0.0084(12) -0.0029(13)
C14A 0.0174(14) 0.0228(16) 0.0357(17) 0.0059(14) 0.0042(13) -0.0010(12)
C15A 0.0142(13) 0.0194(15) 0.0229(14) 0.0002(12) 0.0008(11) -0.0013(12)
Na1 0.0279(7) 0.0375(8) 0.0510(9) -0.0028(7) 0.0132(6) -0.0139(6)
Na2 0.0216(6) 0.0280(7) 0.0313(7) 0.0023(5) 0.0075(5) 0.0005(5)
O1S 0.0378(15) 0.0540(19) 0.063(2) 0.0119(15) 0.0100(14) -0.0104(14)
O2S 0.049(2) 0.053(2) 0.199(5) -0.015(3) 0.054(3) -0.0145(17)
O3S 0.095(3) 0.166(5) 0.127(4) -0.050(4) 0.090(3) -0.025(3)
O1B 0.023(7) 0.029(8) 0.035(7) -0.010(6) 0.004(6) -0.010(6)
O3B 0.013(7) 0.028(8) 0.085(14) 0.009(9) -0.009(9) -0.013(6)
O2B 0.015(10) 0.023(11) 0.024(10) -0.005(9) 0.004(7) -0.005(10)

loop_
_atom_type_symbol
_atom_type_description
_atom_type_scat_dispersion_real
_atom_type_scat_dispersion_imag
_atom_type_scat_source
C C 0.0181 0.0091 'International Tables Vol C Tables 4.2.6.8 and 6.1.1.4'
H H 0.0000 0.0000 'International Tables Vol C Tables 4.2.6.8 and 6.1.1.4'
Na Na 0.1353 0.1239 'International Tables Vol C Tables 4.2.6.8 and 6.1.1.4'
O O 0.0492 0.0322 'International Tables Vol C Tables 4.2.6.8 and 6.1.1.4'
P P 0.2955 0.4335 'International Tables Vol C Tables 4.2.6.8 and 6.1.1.4'
S S 0.3331 0.5567 'International Tables Vol C Tables 4.2.6.8 and 6.1.1.4'

loop_
_geom_angle_atom_site_label_1
_geom_angle_atom_site_label_2
_geom_angle_atom_site_label_3
_geom_angle
C16 S1 C14 100.16(14)
O1 S2 O2 112.83(17)
O1 S2 O3 113.09(18)
O1 S2 C15 106.54(16)
O2 S2 O3 111.65(14)
O2 S2 C15 106.47(14)
O3 S2 C15 105.62(14)
C1 P1 C7 99.26(12)
C1 P1 C12 103.72(13)
C7 P1 C12 99.59(13)
C7 C00R H00R 119.7
C7 C00R C11 120.7(3)
C11 C00R H00R 119.7
C2 C1 P1 115.1(2)
C6 C1 P1 126.2(2)
C6 C1 C2 118.7(3)
C1 C2 H2 119.5
C3 C2 C1 120.9(3)
C3 C2 H2 119.5
C2 C3 H3 120.0
C9 C3 C2 120.1(3)
C9 C3 H3 120.0
C6 C5 H5 119.8
C9 C5 H5 119.8
C9 C5 C6 120.4(3)
C1 C6 C5 120.1(3)
C1 C6 H6 119.9
C5 C6 H6 119.9
C00R C7 P1 118.9(2)
C00R C7 C8 118.7(3)
C8 C7 P1 122.4(2)
C7 C8 H8 119.6
C13 C8 C7 120.8(3)
C13 C8 H8 119.6
C3 C9 C5 119.8(3)
C3 C9 H9 120.1
C5 C9 H9 120.1
C11 C10 H10 119.9
C11 C10 C13 120.1(3)
C13 C10 H10 119.9
C00R C11 H11 120.1
C10 C11 C00R 119.7(3)
C10 C11 H11 120.1
P1 C12 H12C 110.1
P1 C12 H12D 110.1
H12C C12 H12D 108.4
C16 C12 P1 108.0(2)
C16 C12 H12C 110.1
C16 C12 H12D 110.1
C8 C13 C10 120.0(3)
C8 C13 H13 120.0
C10 C13 H13 120.0
S1 C14 H14C 109.0
S1 C14 H14D 109.0
H14C C14 H14D 107.8
C15 C14 S1 113.0(2)
C15 C14 H14C 109.0
C15 C14 H14D 109.0
S2 C15 H15C 109.1
S2 C15 H15D 109.1
C14 C15 S2 112.4(2)
C14 C15 H15C 109.1
C14 C15 H15D 109.1
H15C C15 H15D 107.9
S1 C16 H16A 109.7
S1 C16 H16B 109.7
C12 C16 S1 110.0(2)
C12 C16 H16A 109.7
C12 C16 H16B 109.7
H16A C16 H16B 108.2
C13A S1A C14A 99.44(15)
O1A S2A C15A 103.63(16)
O2A S2A O1A 111.4(3)
O2A S2A C15A 107.2(3)
O3A S2A O1A 110.2(2)
O3A S2A O2A 115.8(3)
O3A S2A C15A 107.71(16)
O1B S2A C15A 117.6(6)
O1B S2A O3B 104.5(11)
O1B S2A O2B 120.6(17)
O3B S2A C15A 97.8(6)
O2B S2A C15A 108.4(18)
O2B S2A O3B 104.4(14)
C1A P1A C7A 100.49(13)
C1A P1A C12A 101.72(13)
C7A P1A C12A 100.51(13)
C2A C1A P1A 124.5(2)
C2A C1A C6A 118.7(3)
C6A C1A P1A 116.7(2)
C1A C2A H2A 119.8
C3A C2A C1A 120.4(3)
C3A C2A H2A 119.8
C2A C3A H3A 119.8
C4A C3A C2A 120.4(3)
C4A C3A H3A 119.8
C7A C4 H4 119.6
C7A C4 C11A 120.9(3)
C11A C4 H4 119.6
C3A C4A H4A 120.2
C3A C4A C5A 119.6(3)
C5A C4A H4A 120.2
C4A C5A H5A 120.0
C6A C5A C4A 120.0(3)
C6A C5A H5A 120.0
C1A C6A H6A 119.6
C5A C6A C1A 120.9(3)
C5A C6A H6A 119.6
C4 C7A P1A 123.2(2)
C4 C7A C8A 118.8(3)
C8A C7A P1A 117.9(2)
C7A C8A H8A 119.7
C9A C8A C7A 120.7(3)
C9A C8A H8A 119.7
C8A C9A H9A 120.0
C10A C9A C8A 120.0(3)
C10A C9A H9A 120.0
C9A C10A H10A 119.9
C9A C10A C11A 120.3(3)
C11A C10A H10A 119.9
C4 C11A H11A 120.3
C10A C11A C4 119.4(3)
C10A C11A H11A 120.3
P1A C12A H12A 109.8
P1A C12A H12B 109.8
H12A C12A H12B 108.3
C13A C12A P1A 109.3(2)
C13A C12A H12A 109.8
C13A C12A H12B 109.8
S1A C13A H13A 109.7
S1A C13A H13B 109.7
C12A C13A S1A 109.9(2)
C12A C13A H13A 109.7
C12A C13A H13B 109.7
H13A C13A H13B 108.2
S1A C14A H14A 109.0
S1A C14A H14B 109.0
H14A C14A H14B 107.8
C15A C14A S1A 113.0(2)
C15A C14A H14A 109.0
C15A C14A H14B 109.0
S2A C15A H15A 109.2
S2A C15A H15B 109.2
C14A C15A S2A 112.0(2)
C14A C15A H15A 109.2
C14A C15A H15B 109.2
H15A C15A H15B 107.9
H2SA Na2 H3SA 100(3)
H1SA O1S H1SB 145.0
H2SA O2S H2SB 131(2)
H3SA O3S H3SB 97.7

loop_
_geom_bond_atom_site_label_1
_geom_bond_atom_site_label_2
_geom_bond_distance
S1 C14 1.815(3)
S1 C16 1.813(3)
S2 O1 1.441(3)
S2 O2 1.450(2)
S2 O3 1.486(3)
S2 C15 1.777(3)
P1 C1 1.834(3)
P1 C7 1.843(3)
P1 C12 1.851(3)
C00R H00R 0.9500
C00R C7 1.384(4)
C00R C11 1.402(4)
C1 C2 1.398(4)
C1 C6 1.395(4)
C2 H2 0.9500
C2 C3 1.384(4)
C3 H3 0.9500
C3 C9 1.384(5)
C5 H5 0.9500
C5 C6 1.394(4)
C5 C9 1.386(5)
C6 H6 0.9500
C7 C8 1.397(4)
C8 H8 0.9500
C8 C13 1.384(4)
C9 H9 0.9500
C10 H10 0.9500
C10 C11 1.379(5)
C10 C13 1.388(4)
C11 H11 0.9500
C12 H12C 0.9900
C12 H12D 0.9900
C12 C16 1.531(4)
C13 H13 0.9500
C14 H14C 0.9900
C14 H14D 0.9900
C14 C15 1.525(4)
C15 H15C 0.9900
C15 H15D 0.9900
C16 H16A 0.9900
C16 H16B 0.9900
S1A C13A 1.809(3)
S1A C14A 1.809(3)
S2A O1A 1.495(3)
S2A O2A 1.443(3)
S2A O3A 1.432(3)
S2A C15A 1.770(3)
S2A O1B 1.422(7)
S2A O3B 1.480(8)
S2A O2B 1.451(8)
P1A C1A 1.835(3)
P1A C7A 1.842(3)
P1A C12A 1.853(3)
C1A C2A 1.395(4)
C1A C6A 1.398(4)
C2A H2A 0.9500
C2A C3A 1.388(4)
C3A H3A 0.9500
C3A C4A 1.386(4)
C4 H4 0.9500
C4 C7A 1.385(4)
C4 C11A 1.396(5)
C4A H4A 0.9500
C4A C5A 1.393(5)
C5A H5A 0.9500
C5A C6A 1.383(4)
C6A H6A 0.9500
C7A C8A 1.392(4)
C8A H8A 0.9500
C8A C9A 1.390(5)
C9A H9A 0.9500
C9A C10A 1.377(5)
C10A H10A 0.9500
C10A C11A 1.390(5)
C11A H11A 0.9500
C12A H12A 0.9900
C12A H12B 0.9900
C12A C13A 1.519(4)
C13A H13A 0.9900
C13A H13B 0.9900
C14A H14A 0.9900
C14A H14B 0.9900
C14A C15A 1.519(4)
C15A H15A 0.9900
C15A H15B 0.9900
Na1 H2SA 2.21(5)
Na2 H2SA 2.11(5)
Na2 H3SA 2.28(10)
O1S H1SA 0.928(7)
O1S H1SB 0.9282
O2S H2SA 0.956(10)
O2S H2SB 0.953(10)
O3S H3SA 0.944(10)
O3S H3SB 0.9425

loop_
_geom_hbond_atom_site_label_D
_geom_hbond_atom_site_label_H
_geom_hbond_atom_site_label_A
_geom_hbond_distance_DH
_geom_hbond_distance_HA
_geom_hbond_distance_DA
_geom_hbond_angle_DHA
_geom_hbond_site_symmetry_A
O1S H1SA O1A 0.928(7) 1.91(3) 2.704(4) 142(4) 3_666

loop_
_geom_torsion_atom_site_label_1
_geom_torsion_atom_site_label_2
_geom_torsion_atom_site_label_3
_geom_torsion_atom_site_label_4
_geom_torsion
S1 C14 C15 S2 177.41(15)
P1 C1 C2 C3 179.6(2)
P1 C1 C6 C5 179.9(2)
P1 C7 C8 C13 179.0(2)
P1 C12 C16 S1 -172.90(14)
O1 S2 C15 C14 69.9(3)
O2 S2 C15 C14 -50.7(2)
O3 S2 C15 C14 -169.5(2)
C00R C7 C8 C13 -1.4(4)
C1 P1 C7 C00R 143.1(2)
C1 P1 C7 C8 -37.4(3)
C1 P1 C12 C16 174.05(19)
C1 C2 C3 C9 0.2(4)
C2 C1 C6 C5 -0.1(4)
C2 C3 C9 C5 0.4(4)
C6 C1 C2 C3 -0.4(4)
C6 C5 C9 C3 -0.9(4)
C7 P1 C1 C2 -74.8(2)
C7 P1 C1 C6 105.2(2)
C7 P1 C12 C16 72.0(2)
C7 C00R C11 C10 0.6(5)
C7 C8 C13 C10 1.1(5)
C9 C5 C6 C1 0.7(4)
C11 C00R C7 P1 -179.8(2)
C11 C00R C7 C8 0.6(4)
C11 C10 C13 C8 0.1(5)
C12 P1 C1 C2 -177.1(2)
C12 P1 C1 C6 2.8(3)
C12 P1 C7 C00R -111.2(2)
C12 P1 C7 C8 68.4(3)
C13 C10 C11 C00R -0.9(5)
C14 S1 C16 C12 174.8(2)
C16 S1 C14 C15 71.9(2)
S1A C14A C15A S2A 175.85(16)
P1A C1A C2A C3A -174.6(2)
P1A C1A C6A C5A 176.0(2)
P1A C7A C8A C9A -179.4(3)
P1A C12A C13A S1A 176.49(15)
O1A S2A C15A C14A -73.2(3)
O2A S2A C15A C14A 168.9(3)
O3A S2A C15A C14A 43.6(3)
C1A P1A C7A C4 34.8(3)
C1A P1A C7A C8A -145.3(2)
C1A P1A C12A C13A -171.5(2)
C1A C2A C3A C4A -1.1(4)
C2A C1A C6A C5A -0.2(4)
C2A C3A C4A C5A -0.1(4)
C3A C4A C5A C6A 1.1(4)
C4 C7A C8A C9A 0.5(5)
C4A C5A C6A C1A -1.0(4)
C6A C1A C2A C3A 1.2(4)
C7A P1A C1A C2A -114.0(2)
C7A P1A C1A C6A 70.0(2)
C7A P1A C12A C13A -68.4(2)
C7A C4 C11A C10A -0.8(5)
C7A C8A C9A C10A -0.9(5)
C8A C9A C10A C11A 0.4(5)
C9A C10A C11A C4 0.4(5)
C11A C4 C7A P1A -179.8(2)
C11A C4 C7A C8A 0.3(4)
C12A P1A C1A C2A -10.8(3)
C12A P1A C1A C6A 173.2(2)
C12A P1A C7A C4 -69.4(3)
C12A P1A C7A C8A 110.5(2)
C13A S1A C14A C15A -70.9(3)
C14A S1A C13A C12A -173.2(2)
O1B S2A C15A C14A -30.7(9)
O3B S2A C15A C14A 80.1(10)
O2B S2A C15A C14A -171.8(12)

loop_
_smtbx_masks_void_nr
_smtbx_masks_void_average_x
_smtbx_masks_void_average_y
_smtbx_masks_void_average_z
_smtbx_masks_void_volume
_smtbx_masks_void_count_electrons
1 0.358 -0.593 0.615 85.1 19.7
2 0.358 -0.810 0.115 85.1 19.7
3 0.642 -0.461 0.385 85.1 19.5
4 0.642 -0.982 0.885 85.1 19.5
